data_1557811
loop_
_publ_author_name
'Mateos, Javier'
'Vega-Pe\~naloza, Alberto'
'Franceschi, Pietro'
'Rigodanza, Francesco'
'Andreetta, Philip'
'Company\'o, Xavier'
'Pelosi, Giorgio'
'Bonchio, Marcella'
'Dell&#x2019;Amico, Luca'

_publ_section_title
;
 A visible-light Patern\`o--B\"uchi dearomatisation process towards the
 construction of oxeto-indolinic polycycles
;
_journal_issue 25
_journal_name_full 'Chemical Science'
_journal_page_first 6532
_journal_page_last 6538
_journal_paper_doi 10.1039/D0SC01569E
_journal_volume 11
_journal_year 2020
_chemical_formula_moiety 'C35 H33 N O4'
_chemical_formula_sum 'C35 H33 N O4'
_chemical_formula_weight 531.62
_space_group_crystal_system orthorhombic
_space_group_IT_number 43
_space_group_name_Hall 'F -2d 2'
_space_group_name_H-M_alt 'F 2 d d'
_atom_sites_solution_hydrogens geom
_atom_sites_solution_primary direct
_audit_creation_date 2019-12-17
_audit_creation_method
;
Olex2 1.2
(compiled 2018.05.29 svn.r3508 for OlexSys, GUI svn.r5506)
;
_audit_update_record
;
2019-12-17 deposited with the CCDC.	2020-04-16 downloaded from the CCDC.
;
_cell_angle_alpha 90
_cell_angle_beta 90
_cell_angle_gamma 90
_cell_formula_units_Z 16
_cell_length_a 8.4764(13)
_cell_length_b 33.008(5)
_cell_length_c 40.934(6)
_cell_measurement_reflns_used 3730
_cell_measurement_temperature 273(2)
_cell_measurement_theta_max 19.305
_cell_measurement_theta_min 2.341
_cell_volume 11453(3)
_computing_cell_refinement 'SAINT v8.37A (Bruker, 2015)'
_computing_data_reduction 'SAINT v8.37A (Bruker, 2015)'
_computing_molecular_graphics 'Olex2 (Dolomanov et al., 2009)'
_computing_publication_material 'Olex2 (Dolomanov et al., 2009)'
_computing_structure_refinement 'XL (Sheldrick, 2008)'
_computing_structure_solution 'ShelXS (Sheldrick, 2008)'
_diffrn_ambient_temperature 298.15
_diffrn_measured_fraction_theta_full 1.000
_diffrn_measured_fraction_theta_max 0.997
_diffrn_measurement_device_type 'Bruker AXS CCD diffractometer'
_diffrn_measurement_method '\w scan'
_diffrn_radiation_monochromator graphite
_diffrn_radiation_source 'fine-focus sealed tube'
_diffrn_radiation_type MoK\a
_diffrn_radiation_wavelength 0.71073
_diffrn_reflns_av_R_equivalents 0.0648
_diffrn_reflns_av_unetI/netI 0.0611
_diffrn_reflns_Laue_measured_fraction_full 1.000
_diffrn_reflns_Laue_measured_fraction_max 0.997
_diffrn_reflns_limit_h_max 10
_diffrn_reflns_limit_h_min -10
_diffrn_reflns_limit_k_max 41
_diffrn_reflns_limit_k_min -41
_diffrn_reflns_limit_l_max 50
_diffrn_reflns_limit_l_min -50
_diffrn_reflns_number 34654
_diffrn_reflns_point_group_measured_fraction_full 1.000
_diffrn_reflns_point_group_measured_fraction_max 0.996
_diffrn_reflns_theta_full 25.242
_diffrn_reflns_theta_max 26.464
_diffrn_reflns_theta_min 1.585
_exptl_absorpt_coefficient_mu 0.080
_exptl_absorpt_correction_T_max 0.7454
_exptl_absorpt_correction_T_min 0.6591
_exptl_absorpt_correction_type multi-scan
_exptl_absorpt_process_details
;
SADABS-2014/5 (Bruker,2014/5) was used for absorption correction.
wR2(int) was 0.1759 before and 0.0562 after correction.
The Ratio of minimum to maximum transmission is 0.8842.
The \l/2 correction factor is 0.00150.
;
_exptl_crystal_colour colorless
_exptl_crystal_density_diffrn 1.233
_exptl_crystal_description prim
_exptl_crystal_F_000 4512
_exptl_crystal_size_max .4
_exptl_crystal_size_mid .3
_exptl_crystal_size_min .1
_refine_diff_density_max 0.112
_refine_diff_density_min -0.147
_refine_diff_density_rms 0.029
_refine_ls_abs_structure_details
;
 Refined as a perfect inversion twin.
;
_refine_ls_abs_structure_Flack 0.5
_refine_ls_extinction_method none
_refine_ls_goodness_of_fit_ref 1.013
_refine_ls_hydrogen_treatment constr
_refine_ls_matrix_type full
_refine_ls_number_parameters 365
_refine_ls_number_reflns 5881
_refine_ls_number_restraints 1
_refine_ls_restrained_S_all 1.013
_refine_ls_R_factor_all 0.0791
_refine_ls_R_factor_gt 0.0427
_refine_ls_shift/su_max 0.000
_refine_ls_shift/su_mean 0.000
_refine_ls_structure_factor_coef Fsqd
_refine_ls_weighting_details 'w=1/[\s^2^(Fo^2^)+(0.0366P)^2^+2.5070P] where P=(Fo^2^+2Fc^2^)/3'
_refine_ls_weighting_scheme calc
_refine_ls_wR_factor_gt 0.0911
_refine_ls_wR_factor_ref 0.1049
_reflns_Friedel_coverage 0.869
_reflns_Friedel_fraction_full 1.000
_reflns_Friedel_fraction_max 0.996
_reflns_number_gt 3900
_reflns_number_total 5881
_reflns_threshold_expression 'I > 2\s(I)'
_cod_data_source_file d0sc01569e2.cif
_cod_data_source_block luc2_0m
_cod_depositor_comments
;

 Adding full bibliography for 1557811.cif.

2022-09-17
Z value and formula fixed to values more according to usual
chemical conventions.                 miguel
;
_cod_original_formula_sum 'C560 H528 N16 O64'
_cod_original_formula_weight 8505.95
_cod_original_formula_moiety '16(C35 H33 N O4)'
_cod_original_formula_units_Z 1
_cod_database_code 1557811
_shelx_shelxl_version_number 2014/7
_shelx_space_group_comment
;
The symmetry employed for this shelxl refinement is uniquely defined
by the following loop, which should always be used as a source of
symmetry information in preference to the above space-group names.
They are only intended as comments.
;
_olex2_refinement_description
;
1. Fixed Uiso
 At 1.2 times of:
  All C(H) groups, {H0AA,H0AB,H0AC} of C0AA, All C(H,H) groups
 At 1.5 times of:
  {H5CA,H5CB,H5CC} of C5CA, {H2DA,H2DB,H2DC} of C2DA, {H4DA,H4DB,H4DC} of C4DA
2.a Secondary CH2 refined with riding coordinates:
 C6BA(H6BA,H6BB)
2.b Aromatic/amide H refined with riding coordinates:
 C0BA(H0BA), C1BA(H1BA), C3BA(H3BA), C4BA(H4BA), C5BA(H5BA), C7BA(H7BA),
 C8BA(H8BA), C9BA(H9BA), C0CA(H0CA), C1CA(H1CA), C2CA(H2CA), C3CA(H3CA),
 C4CA(H4CA), C7CA(H7CA), C8CA(H8CA), C9CA(H9CA), C0DA(H0DA), C1DA(H1DA),
 C3DA(H3DA)
2.c Idealised Me refined as rotating group:
 C0AA(H0AA,H0AB,H0AC), C5CA(H5CA,H5CB,H5CC), C2DA(H2DA,H2DB,H2DC), C4DA(H4DA,
 H4DB,H4DC)
;

loop_
_space_group_symop_operation_xyz
'x, y, z'
'x, -y, -z'
'x+1/4, y+1/4, -z+1/4'
'x+1/4, -y+1/4, z+1/4'
'x, y+1/2, z+1/2'
'x, -y+1/2, -z+1/2'
'x+1/4, y+3/4, -z+3/4'
'x+1/4, -y+3/4, z+3/4'
'x+1/2, y, z+1/2'
'x+1/2, -y, -z+1/2'
'x+3/4, y+1/4, -z+3/4'
'x+3/4, -y+1/4, z+3/4'
'x+1/2, y+1/2, z'
'x+1/2, -y+1/2, -z'
'x+3/4, y+3/4, -z+1/4'
'x+3/4, -y+3/4, z+1/4'

loop_
_atom_site_label
_atom_site_type_symbol
_atom_site_fract_x
_atom_site_fract_y
_atom_site_fract_z
_atom_site_U_iso_or_equiv
_atom_site_adp_type
_atom_site_occupancy
_atom_site_site_symmetry_order
_atom_site_calc_flag
_atom_site_refinement_flags_posn
_atom_site_refinement_flags_adp
_atom_site_refinement_flags_occupancy
_atom_site_disorder_assembly
_atom_site_disorder_group
O0AA O 0.2768(2) 0.01775(5) 0.12580(4) 0.0421(5) Uani 1 1 d . . . . .
O1AA O 0.0683(3) 0.05263(6) 0.06759(6) 0.0636(7) Uani 1 1 d . . . . .
C5DA C 0.2748(4) -0.00226(8) 0.09393(6) 0.0414(7) Uani 1 1 d . . . . .
N1AA N 0.1138(3) -0.01136(7) 0.08336(6) 0.0459(6) Uani 1 1 d . . . . .
O2AA O 0.3233(4) -0.06520(6) 0.18026(5) 0.0716(7) Uani 1 1 d . . . . .
C2AA C 0.0699(4) -0.05062(8) 0.09431(7) 0.0460(8) Uani 1 1 d . . . . .
C3AA C 0.3394(4) -0.04219(8) 0.10977(6) 0.0416(7) Uani 1 1 d . . . . .
C4AA C 0.2254(4) -0.00140(9) 0.19629(7) 0.0480(8) Uani 1 1 d . . . . .
O3AA O -0.1212(3) 0.00538(7) 0.06003(7) 0.0811(8) Uani 1 1 d . . . . .
C5AA C 0.1935(4) -0.06862(8) 0.11106(7) 0.0454(8) Uani 1 1 d . . . . .
C6AA C 0.3023(4) -0.02974(9) 0.17308(7) 0.0472(8) Uani 1 1 d . . . . .
C7AA C 0.4717(4) -0.08093(10) 0.06140(8) 0.0538(8) Uani 1 1 d . . . . .
C8AA C 0.0075(5) 0.01517(10) 0.06922(8) 0.0558(9) Uani 1 1 d . . . . .
C9AA C 0.5403(4) -0.00231(9) 0.14701(7) 0.0468(8) Uani 1 1 d . . . . .
C0BA C 0.2406(5) 0.04029(10) 0.19450(7) 0.0587(9) Uani 1 1 d . . . . .
H0BA H 0.2995 0.0520 0.1778 0.070 Uiso 1 1 calc R . . . .
C1BA C 0.5926(4) 0.03588(11) 0.13906(8) 0.0604(9) Uani 1 1 d . . . . .
H1BA H 0.5227 0.0548 0.1304 0.072 Uiso 1 1 calc R . . . .
C2BA C 0.3695(4) -0.01475(8) 0.14075(7) 0.0412(7) Uani 1 1 d . . . . .
C3BA C -0.0715(5) -0.07076(10) 0.08935(9) 0.0628(9) Uani 1 1 d . . . . .
H3BA H -0.1534 -0.0588 0.0777 0.075 Uiso 1 1 calc R . . . .
C0AA C 0.3737(4) 0.02008(10) 0.06946(7) 0.0567(9) Uani 1 1 d . . . . .
H0AA H 0.3536 0.0095 0.0480 0.068 Uiso 1 1 calc GR . . . .
H0AB H 0.4833 0.0166 0.0747 0.068 Uiso 1 1 calc GR . . . .
H0AC H 0.3476 0.0484 0.0700 0.068 Uiso 1 1 calc GR . . . .
C4BA C 0.6471(5) -0.02950(11) 0.16029(9) 0.0642(10) Uani 1 1 d . . . . .
H4BA H 0.6133 -0.0552 0.1663 0.077 Uiso 1 1 calc R . . . .
C5BA C -0.0864(5) -0.10931(11) 0.10241(10) 0.0718(11) Uani 1 1 d . . . . .
H5BA H -0.1801 -0.1235 0.0994 0.086 Uiso 1 1 calc R . . . .
C6BA C 0.4848(4) -0.06355(10) 0.09564(7) 0.0521(8) Uani 1 1 d . . . . .
H6BA H 0.5716 -0.0444 0.0958 0.062 Uiso 1 1 calc R . . . .
H6BB H 0.5129 -0.0855 0.1103 0.062 Uiso 1 1 calc R . . . .
C7BA C 0.1744(5) -0.10700(9) 0.12423(8) 0.0571(9) Uani 1 1 d . . . . .
H7BA H 0.2556 -0.1191 0.1360 0.069 Uiso 1 1 calc R . . . .
C8BA C 0.8018(6) -0.01888(14) 0.16459(11) 0.0868(13) Uani 1 1 d . . . . .
H8BA H 0.8726 -0.0376 0.1731 0.104 Uiso 1 1 calc R . . . .
C9BA C 0.0337(5) -0.12707(10) 0.11966(9) 0.0685(11) Uani 1 1 d . . . . .
H9BA H 0.0200 -0.1529 0.1283 0.082 Uiso 1 1 calc R . . . .
C0CA C 0.7493(5) 0.04634(13) 0.14387(11) 0.0799(12) Uani 1 1 d . . . . .
H0CA H 0.7839 0.0722 0.1385 0.096 Uiso 1 1 calc R . . . .
C1CA C 0.8528(5) 0.01896(15) 0.15646(11) 0.0859(13) Uani 1 1 d . . . . .
H1CA H 0.9580 0.0260 0.1595 0.103 Uiso 1 1 calc R . . . .
C2CA C 0.5466(5) -0.06224(12) 0.03571(8) 0.0690(10) Uani 1 1 d . . . . .
H2CA H 0.5994 -0.0379 0.0392 0.083 Uiso 1 1 calc R . . . .
C3CA C 0.5444(6) -0.07923(16) 0.00463(9) 0.0870(13) Uani 1 1 d . . . . .
H3CA H 0.5936 -0.0659 -0.0126 0.104 Uiso 1 1 calc R . . . .
C4CA C 0.1364(5) -0.01781(12) 0.22146(8) 0.0721(11) Uani 1 1 d . . . . .
H4CA H 0.1251 -0.0458 0.2231 0.087 Uiso 1 1 calc R . . . .
C5CA C -0.0228(7) 0.06846(14) 0.01218(10) 0.0990(16) Uani 1 1 d . . . . .
H5CA H 0.0806 0.0613 0.0045 0.149 Uiso 1 1 calc GR . . . .
H5CB H -0.0659 0.0893 -0.0015 0.149 Uiso 1 1 calc GR . . . .
H5CC H -0.0899 0.0451 0.0115 0.149 Uiso 1 1 calc GR . . . .
C6CA C -0.0119(5) 0.08376(10) 0.04701(9) 0.0694(11) Uani 1 1 d . . . . .
C7CA C 0.0802(6) 0.04741(16) 0.24198(11) 0.0974(15) Uani 1 1 d . . . . .
H7CA H 0.0306 0.0638 0.2574 0.117 Uiso 1 1 calc R . . . .
C8CA C 0.1675(6) 0.06471(12) 0.21770(10) 0.0833(13) Uani 1 1 d . . . . .
H8CA H 0.1781 0.0927 0.2167 0.100 Uiso 1 1 calc R . . . .
C9CA C 0.3948(6) -0.11669(13) 0.05479(10) 0.0948(16) Uani 1 1 d . . . . .
H9CA H 0.3415 -0.1298 0.0716 0.114 Uiso 1 1 calc R . . . .
C0DA C 0.0652(6) 0.00686(16) 0.24390(11) 0.0981(15) Uani 1 1 d . . . . .
H0DA H 0.0059 -0.0045 0.2607 0.118 Uiso 1 1 calc R . . . .
C1DA C 0.3941(8) -0.13368(16) 0.02418(13) 0.130(2) Uani 1 1 d . . . . .
H1DA H 0.3410 -0.1579 0.0205 0.156 Uiso 1 1 calc R . . . .
C2DA C 0.1023(7) 0.11912(12) 0.04970(12) 0.1008(15) Uani 1 1 d . . . . .
H2DA H 0.1151 0.1264 0.0722 0.151 Uiso 1 1 calc GR . . . .
H2DB H 0.0614 0.1419 0.0378 0.151 Uiso 1 1 calc GR . . . .
H2DC H 0.2026 0.1114 0.0408 0.151 Uiso 1 1 calc GR . . . .
C3DA C 0.4717(7) -0.11486(19) -0.00078(12) 0.1091(17) Uani 1 1 d . . . . .
H3DA H 0.4744 -0.1266 -0.0214 0.131 Uiso 1 1 calc R . . . .
C4DA C -0.1678(6) 0.09477(12) 0.06222(10) 0.0873(13) Uani 1 1 d . . . . .
H4DA H -0.2341 0.0712 0.0631 0.131 Uiso 1 1 calc GR . . . .
H4DB H -0.2180 0.1154 0.0493 0.131 Uiso 1 1 calc GR . . . .
H4DC H -0.1506 0.1048 0.0840 0.131 Uiso 1 1 calc GR . . . .

loop_
_atom_site_aniso_label
_atom_site_aniso_U_11
_atom_site_aniso_U_22
_atom_site_aniso_U_33
_atom_site_aniso_U_23
_atom_site_aniso_U_13
_atom_site_aniso_U_12
O0AA 0.0471(13) 0.0371(9) 0.0422(10) -0.0002(8) -0.0022(10) 0.0069(9)
O1AA 0.0678(17) 0.0478(12) 0.0753(15) 0.0103(10) -0.0257(13) 0.0052(12)
C5DA 0.0460(19) 0.0418(14) 0.0364(14) 0.0000(12) -0.0022(14) 0.0040(14)
N1AA 0.0457(16) 0.0426(13) 0.0495(13) 0.0024(11) -0.0079(12) 0.0027(13)
O2AA 0.112(2) 0.0483(13) 0.0541(13) 0.0111(10) 0.0081(14) 0.0108(14)
C2AA 0.048(2) 0.0411(16) 0.0485(16) -0.0037(13) 0.0030(15) 0.0043(15)
C3AA 0.047(2) 0.0411(15) 0.0370(15) -0.0003(12) -0.0005(14) 0.0068(14)
C4AA 0.050(2) 0.0556(18) 0.0383(16) -0.0020(13) -0.0018(14) 0.0013(16)
O3AA 0.0629(18) 0.0672(15) 0.113(2) 0.0039(14) -0.0398(17) -0.0017(14)
C5AA 0.052(2) 0.0391(16) 0.0451(17) -0.0038(13) 0.0032(15) 0.0041(15)
C6AA 0.056(2) 0.0449(16) 0.0404(15) 0.0023(13) -0.0008(15) 0.0006(16)
C7AA 0.053(2) 0.0596(19) 0.0486(18) -0.0126(15) 0.0012(16) 0.0140(17)
C8AA 0.056(2) 0.0513(19) 0.0603(19) -0.0014(15) -0.0151(18) 0.0084(18)
C9AA 0.051(2) 0.0515(17) 0.0382(15) -0.0052(13) -0.0026(15) 0.0077(16)
C0BA 0.070(3) 0.059(2) 0.0472(18) -0.0096(15) -0.0023(17) 0.0027(18)
C1BA 0.052(2) 0.063(2) 0.067(2) 0.0080(16) -0.0061(18) -0.0008(18)
C2BA 0.0461(19) 0.0362(14) 0.0414(15) 0.0013(12) -0.0013(14) 0.0084(14)
C3BA 0.048(2) 0.056(2) 0.084(2) -0.0037(18) 0.0011(19) -0.0013(18)
C0AA 0.059(2) 0.0620(19) 0.0489(17) 0.0103(15) 0.0033(17) 0.0008(18)
C4BA 0.064(3) 0.059(2) 0.070(2) -0.0034(17) -0.025(2) 0.0098(19)
C5BA 0.058(3) 0.055(2) 0.102(3) -0.009(2) 0.012(2) -0.009(2)
C6BA 0.055(2) 0.0535(18) 0.0479(17) -0.0070(14) -0.0004(16) 0.0121(16)
C7BA 0.068(3) 0.0406(17) 0.063(2) -0.0006(14) 0.0053(18) 0.0076(18)
C8BA 0.075(3) 0.084(3) 0.101(3) -0.012(2) -0.037(3) 0.021(3)
C9BA 0.078(3) 0.0411(17) 0.086(3) -0.0014(17) 0.017(2) -0.006(2)
C0CA 0.057(3) 0.083(3) 0.099(3) 0.006(2) -0.010(2) -0.015(2)
C1CA 0.049(3) 0.103(3) 0.105(3) -0.013(3) -0.023(2) 0.001(3)
C2CA 0.062(3) 0.085(2) 0.060(2) -0.0125(19) 0.0113(19) 0.002(2)
C3CA 0.078(3) 0.127(4) 0.055(2) -0.012(2) 0.016(2) 0.009(3)
C4CA 0.084(3) 0.079(2) 0.053(2) 0.0033(18) 0.015(2) -0.009(2)
C5CA 0.128(4) 0.101(3) 0.068(2) 0.009(2) -0.020(3) 0.023(3)
C6CA 0.085(3) 0.054(2) 0.070(2) 0.0110(17) -0.027(2) 0.014(2)
C7CA 0.111(4) 0.114(4) 0.067(3) -0.030(3) 0.021(3) 0.022(3)
C8CA 0.112(4) 0.075(2) 0.063(2) -0.025(2) 0.002(3) 0.010(3)
C9CA 0.130(5) 0.081(3) 0.074(3) -0.034(2) 0.037(3) -0.020(3)
C0DA 0.110(4) 0.116(4) 0.069(3) -0.003(3) 0.041(3) -0.003(3)
C1DA 0.164(6) 0.127(4) 0.100(3) -0.065(3) 0.043(4) -0.056(4)
C2DA 0.121(4) 0.064(2) 0.117(3) 0.034(2) -0.029(3) -0.002(3)
C3DA 0.097(4) 0.160(5) 0.071(3) -0.053(3) 0.011(3) -0.006(4)
C4DA 0.098(4) 0.078(2) 0.086(3) 0.004(2) -0.017(3) 0.036(3)

loop_
_atom_type_symbol
_atom_type_description
_atom_type_scat_dispersion_real
_atom_type_scat_dispersion_imag
_atom_type_scat_source
C C 0.0033 0.0016 'International Tables Vol C Tables 4.2.6.8 and 6.1.1.4'
H H 0.0000 0.0000 'International Tables Vol C Tables 4.2.6.8 and 6.1.1.4'
N N 0.0061 0.0033 'International Tables Vol C Tables 4.2.6.8 and 6.1.1.4'
O O 0.0106 0.0060 'International Tables Vol C Tables 4.2.6.8 and 6.1.1.4'

loop_
_geom_angle_atom_site_label_1
_geom_angle_atom_site_label_2
_geom_angle_atom_site_label_3
_geom_angle
_geom_angle_site_symmetry_1
_geom_angle_site_symmetry_3
_geom_angle_publ_flag
C5DA O0AA C2BA 92.76(18) . . ?
C8AA O1AA C6CA 119.2(3) . . ?
O0AA C5DA C3AA 90.38(18) . . ?
O0AA C5DA C0AA 111.5(2) . . ?
N1AA C5DA O0AA 111.6(2) . . ?
N1AA C5DA C3AA 106.0(2) . . ?
N1AA C5DA C0AA 115.2(2) . . ?
C0AA C5DA C3AA 119.6(3) . . ?
C2AA N1AA C5DA 109.8(2) . . ?
C8AA N1AA C5DA 127.0(3) . . ?
C8AA N1AA C2AA 122.6(3) . . ?
C5AA C2AA N1AA 110.4(3) . . ?
C3BA C2AA N1AA 128.2(3) . . ?
C3BA C2AA C5AA 121.4(3) . . ?
C5DA C3AA C2BA 84.63(19) . . ?
C5AA C3AA C5DA 102.3(2) . . ?
C5AA C3AA C2BA 115.7(2) . . ?
C5AA C3AA C6BA 113.9(2) . . ?
C6BA C3AA C5DA 120.8(2) . . ?
C6BA C3AA C2BA 115.9(2) . . ?
C0BA C4AA C6AA 123.5(3) . . ?
C0BA C4AA C4CA 118.5(3) . . ?
C4CA C4AA C6AA 117.9(3) . . ?
C2AA C5AA C3AA 110.7(2) . . ?
C2AA C5AA C7BA 119.7(3) . . ?
C7BA C5AA C3AA 129.5(3) . . ?
O2AA C6AA C4AA 120.9(3) . . ?
O2AA C6AA C2BA 117.8(3) . . ?
C4AA C6AA C2BA 121.0(2) . . ?
C2CA C7AA C6BA 120.2(3) . . ?
C2CA C7AA C9CA 117.0(3) . . ?
C9CA C7AA C6BA 122.7(3) . . ?
O1AA C8AA N1AA 110.7(3) . . ?
O3AA C8AA O1AA 125.7(3) . . ?
O3AA C8AA N1AA 123.6(3) . . ?
C1BA C9AA C2BA 120.8(3) . . ?
C1BA C9AA C4BA 118.4(3) . . ?
C4BA C9AA C2BA 120.7(3) . . ?
C4AA C0BA C8CA 119.9(4) . . ?
C9AA C1BA C0CA 120.2(4) . . ?
O0AA C2BA C3AA 89.9(2) . . ?
O0AA C2BA C6AA 113.6(2) . . ?
O0AA C2BA C9AA 112.4(2) . . ?
C6AA C2BA C3AA 116.8(2) . . ?
C6AA C2BA C9AA 107.2(2) . . ?
C9AA C2BA C3AA 116.2(2) . . ?
C2AA C3BA C5BA 117.6(4) . . ?
C8BA C4BA C9AA 120.7(4) . . ?
C9BA C5BA C3BA 121.6(4) . . ?
C7AA C6BA C3AA 117.6(3) . . ?
C9BA C7BA C5AA 119.2(3) . . ?
C1CA C8BA C4BA 120.5(4) . . ?
C5BA C9BA C7BA 120.5(3) . . ?
C1CA C0CA C1BA 120.4(4) . . ?
C0CA C1CA C8BA 119.8(4) . . ?
C7AA C2CA C3CA 120.9(4) . . ?
C3DA C3CA C2CA 120.6(4) . . ?
C0DA C4CA C4AA 120.4(4) . . ?
O1AA C6CA C5CA 109.2(3) . . ?
O1AA C6CA C2DA 101.4(3) . . ?
O1AA C6CA C4DA 109.4(3) . . ?
C5CA C6CA C2DA 111.2(4) . . ?
C4DA C6CA C5CA 114.6(4) . . ?
C4DA C6CA C2DA 110.1(3) . . ?
C0DA C7CA C8CA 120.6(4) . . ?
C7CA C8CA C0BA 119.7(4) . . ?
C1DA C9CA C7AA 122.1(4) . . ?
C7CA C0DA C4CA 120.7(4) . . ?
C3DA C1DA C9CA 119.7(5) . . ?
C3CA C3DA C1DA 119.7(4) . . ?

loop_
_geom_bond_atom_site_label_1
_geom_bond_atom_site_label_2
_geom_bond_distance
_geom_bond_site_symmetry_2
_geom_bond_publ_flag
O0AA C5DA 1.463(3) . ?
O0AA C2BA 1.464(3) . ?
O1AA C8AA 1.341(4) . ?
O1AA C6CA 1.493(4) . ?
C5DA N1AA 1.462(4) . ?
C5DA C3AA 1.568(4) . ?
C5DA C0AA 1.500(4) . ?
N1AA C2AA 1.421(4) . ?
N1AA C8AA 1.384(4) . ?
O2AA C6AA 1.220(3) . ?
C2AA C5AA 1.386(4) . ?
C2AA C3BA 1.385(5) . ?
C3AA C5AA 1.515(4) . ?
C3AA C2BA 1.579(4) . ?
C3AA C6BA 1.533(4) . ?
C4AA C6AA 1.484(4) . ?
C4AA C0BA 1.384(4) . ?
C4AA C4CA 1.387(5) . ?
O3AA C8AA 1.198(4) . ?
C5AA C7BA 1.386(4) . ?
C6AA C2BA 1.523(4) . ?
C7AA C6BA 1.518(4) . ?
C7AA C2CA 1.374(5) . ?
C7AA C9CA 1.375(5) . ?
C9AA C1BA 1.375(5) . ?
C9AA C2BA 1.527(4) . ?
C9AA C4BA 1.386(4) . ?
C0BA C8CA 1.391(5) . ?
C1BA C0CA 1.386(5) . ?
C3BA C5BA 1.386(5) . ?
C4BA C8BA 1.369(6) . ?
C5BA C9BA 1.370(6) . ?
C7BA C9BA 1.377(5) . ?
C8BA C1CA 1.363(6) . ?
C0CA C1CA 1.361(6) . ?
C2CA C3CA 1.391(5) . ?
C3CA C3DA 1.346(6) . ?
C4CA C0DA 1.368(6) . ?
C5CA C6CA 1.515(6) . ?
C6CA C2DA 1.521(6) . ?
C6CA C4DA 1.505(6) . ?
C7CA C8CA 1.364(6) . ?
C7CA C0DA 1.347(6) . ?
C9CA C1DA 1.373(6) . ?
C1DA C3DA 1.365(7) . ?
